data_7218497
loop_
_publ_author_name
'Chandrasekhar, Vadapalli'
'Kundu, Subrata'
'Mohapatra, Chandrajeet'

_publ_section_title
;
 Cyclophosphazene-Organostannoxane Hybrid Motifs in Polymeric and
 Molecular Systems
;
_journal_name_full 'RSC Adv.'
_journal_paper_doi 10.1039/C4RA09371B
_journal_year 2014
_chemical_formula_moiety 'C84 H116 N6 O16 P6 Sn4, 2(C H4 O)'
_chemical_formula_sum 'C86 H124 N6 O18 P6 Sn4'
_chemical_formula_weight 2190.58
_chemical_name_systematic
; 
 ? 
;
_space_group_IT_number 14
_symmetry_space_group_name_Hall '-P 2ybc'
_symmetry_space_group_name_H-M 'P 1 21/c 1'
_atom_sites_solution_hydrogens geom
_atom_sites_solution_primary direct
_atom_sites_solution_secondary difmap
_audit_creation_method SHELXL-97
_cell_angle_alpha 90.000(5)
_cell_angle_beta 110.835(5)
_cell_angle_gamma 90.000(5)
_cell_formula_units_Z 2
_cell_length_a 18.805(5)
_cell_length_b 12.506(5)
_cell_length_c 21.511(5)
_cell_measurement_reflns_used 8327
_cell_measurement_temperature 100(2)
_cell_measurement_theta_max 28.18
_cell_measurement_theta_min 2.32
_cell_volume 4728(3)
_computing_structure_refinement 'SHELXL-97 (Sheldrick, 1997)'
_computing_structure_solution 'SHELXS-97 (Sheldrick, 1990)'
_diffrn_ambient_temperature 100(2)
_diffrn_measured_fraction_theta_full 0.998
_diffrn_measured_fraction_theta_max 0.998
_diffrn_radiation_monochromator graphite
_diffrn_radiation_source 'fine-focus sealed tube'
_diffrn_radiation_type MoK\a
_diffrn_radiation_wavelength 0.71069
_diffrn_reflns_av_R_equivalents 0.0684
_diffrn_reflns_av_sigmaI/netI 0.0677
_diffrn_reflns_limit_h_max 20
_diffrn_reflns_limit_h_min -22
_diffrn_reflns_limit_k_max 14
_diffrn_reflns_limit_k_min -13
_diffrn_reflns_limit_l_max 25
_diffrn_reflns_limit_l_min -24
_diffrn_reflns_number 31227
_diffrn_reflns_theta_full 25.00
_diffrn_reflns_theta_max 25.00
_diffrn_reflns_theta_min 2.00
_exptl_absorpt_coefficient_mu 1.213
_exptl_absorpt_correction_T_max 0.886
_exptl_absorpt_correction_T_min 0.844
_exptl_absorpt_correction_type empirical
_exptl_absorpt_process_details sadabs
_exptl_crystal_density_diffrn 1.539
_exptl_crystal_density_method 'not measured'
_exptl_crystal_F_000 2640
_exptl_crystal_size_max 0.14
_exptl_crystal_size_mid 0.13
_exptl_crystal_size_min 0.10
_refine_diff_density_max 1.840
_refine_diff_density_min -1.059
_refine_diff_density_rms 0.141
_refine_ls_extinction_method none
_refine_ls_goodness_of_fit_ref 1.080
_refine_ls_hydrogen_treatment mixed
_refine_ls_matrix_type full
_refine_ls_number_parameters 549
_refine_ls_number_reflns 8327
_refine_ls_number_restraints 24
_refine_ls_restrained_S_all 1.992
_refine_ls_R_factor_all 0.1185
_refine_ls_R_factor_gt 0.0702
_refine_ls_shift/su_max 0.000
_refine_ls_shift/su_mean 0.000
_refine_ls_structure_factor_coef Fsqd
_refine_ls_weighting_details 'calc w=1/[\s^2^(Fo^2^)+(0.0554P)^2^+41.1510P] where P=(Fo^2^+2Fc^2^)/3'
_refine_ls_weighting_scheme calc
_refine_ls_wR_factor_gt 0.1586
_refine_ls_wR_factor_ref 0.1789
_reflns_number_gt 5406
_reflns_number_total 8327
_reflns_threshold_expression >2sigma(I)
_cod_data_source_file c4ra09371b2.cif
_cod_data_source_block Complex3
_cod_original_sg_symbol_H-M 'P 21/c'
_cod_database_code 7218497

loop_
_symmetry_equiv_pos_as_xyz
'x, y, z'
'-x, y+1/2, -z+1/2'
'-x, -y, -z'
'x, -y-1/2, z-1/2'

loop_
_atom_site_label
_atom_site_type_symbol
_atom_site_fract_x
_atom_site_fract_y
_atom_site_fract_z
_atom_site_U_iso_or_equiv
_atom_site_adp_type
_atom_site_occupancy
_atom_site_symmetry_multiplicity
_atom_site_calc_flag
_atom_site_refinement_flags
Sn1 Sn 0.90819(6) 0.43947(13) 0.34573(5) 0.0486(4) Uani 1 1 d .
Sn2 Sn 1.07206(6) 0.50645(14) 0.47180(6) 0.0590(5) Uani 1 1 d .
P1 P 0.6399(2) 0.2239(4) 0.30363(18) 0.0301(10) Uani 1 1 d .
P2 P 0.6883(2) 0.2896(4) 0.20405(18) 0.0307(10) Uani 1 1 d .
P3 P 0.7293(2) 0.4074(4) 0.32214(19) 0.0325(10) Uani 1 1 d .
O1 O 0.5527(5) 0.2196(9) 0.2960(5) 0.033(3) Uani 1 1 d .
O2 O 0.6727(5) 0.1196(9) 0.3456(5) 0.030(2) Uani 1 1 d .
O3 O 0.6879(6) 0.5176(10) 0.3190(6) 0.046(3) Uani 1 1 d .
O4 O 0.6324(5) 0.3340(9) 0.1338(4) 0.031(3) Uani 1 1 d .
O5 O 0.7474(5) 0.2229(9) 0.1821(4) 0.033(3) Uani 1 1 d .
O6 O 0.8080(6) 0.4294(10) 0.3722(5) 0.039(3) Uani 1 1 d .
O7 O 0.9585(6) 0.4724(13) 0.4423(5) 0.061(4) Uani 1 1 d .
O8 O 1.0304(7) 0.4681(15) 0.3659(6) 0.081(5) Uani 1 1 d .
N1 N 0.6838(7) 0.3191(11) 0.3470(6) 0.034(3) Uani 1 1 d .
N2 N 0.6375(6) 0.2124(11) 0.2293(6) 0.032(3) Uani 1 1 d .
N3 N 0.7341(6) 0.3814(11) 0.2507(5) 0.030(3) Uani 1 1 d .
C1 C 0.6338(8) 0.0225(14) 0.3380(7) 0.033(4) Uani 1 1 d .
C2 C 0.6306(12) -0.1632(17) 0.3159(10) 0.061(6) Uani 1 1 d .
H2 H 0.6496 -0.2225 0.3008 0.073 Uiso 1 1 calc R
C3 C 0.5704(11) -0.1747(17) 0.3377(10) 0.057(5) Uani 1 1 d .
H3 H 0.5495 -0.2419 0.3383 0.068 Uiso 1 1 calc R
C4 C 0.5413(9) -0.0868(16) 0.3584(8) 0.045(5) Uani 1 1 d .
H4 H 0.4999 -0.0952 0.3721 0.054 Uiso 1 1 calc R
C5 C 0.5722(8) 0.0151(14) 0.3595(7) 0.033(4) Uani 1 1 d .
C6 C 0.6624(10) -0.0655(16) 0.3165(9) 0.048(5) Uani 1 1 d .
H6 H 0.7034 -0.0581 0.3023 0.058 Uiso 1 1 calc R
C7 C 0.5406(8) 0.1083(14) 0.3833(7) 0.032(4) Uani 1 1 d .
C8 C 0.5191(8) 0.1009(15) 0.4385(7) 0.035(4) Uani 1 1 d .
H8 H 0.5258 0.0366 0.4616 0.042 Uiso 1 1 calc R
C9 C 0.4880(9) 0.1873(16) 0.4597(8) 0.044(5) Uani 1 1 d .
H9 H 0.4734 0.1807 0.4965 0.053 Uiso 1 1 calc R
C10 C 0.4785(9) 0.2834(16) 0.4263(8) 0.043(4) Uani 1 1 d .
H10 H 0.4568 0.3410 0.4402 0.051 Uiso 1 1 calc R
C11 C 0.5014(8) 0.2945(15) 0.3719(7) 0.038(4) Uani 1 1 d .
H11 H 0.4953 0.3590 0.3492 0.046 Uiso 1 1 calc R
C12 C 0.5334(8) 0.2069(14) 0.3525(7) 0.032(4) Uani 1 1 d .
C13 C 0.6659(8) 0.3853(16) 0.0931(7) 0.035(4) Uani 1 1 d .
C14 C 0.6620(9) 0.4932(17) 0.0891(8) 0.043(5) Uani 1 1 d .
H14 H 0.6421 0.5320 0.1160 0.052 Uiso 1 1 calc R
C15 C 0.6884(9) 0.5455(17) 0.0442(8) 0.047(5) Uani 1 1 d .
H15 H 0.6865 0.6196 0.0410 0.057 Uiso 1 1 calc R
C16 C 0.7173(10) 0.486(2) 0.0045(8) 0.054(6) Uani 1 1 d .
H16 H 0.7332 0.5197 -0.0267 0.065 Uiso 1 1 calc R
C17 C 0.7227(8) 0.3767(19) 0.0107(8) 0.046(5) Uani 1 1 d .
H17 H 0.7440 0.3381 -0.0152 0.055 Uiso 1 1 calc R
C18 C 0.6965(8) 0.3221(17) 0.0556(7) 0.042(5) Uani 1 1 d .
C19 C 0.7008(8) 0.2060(16) 0.0626(7) 0.038(4) Uani 1 1 d .
C20 C 0.6835(9) 0.138(2) 0.0066(8) 0.050(5) Uani 1 1 d .
H20 H 0.6703 0.1679 -0.0356 0.060 Uiso 1 1 calc R
C21 C 0.6859(10) 0.030(2) 0.0139(10) 0.061(6) Uani 1 1 d .
H21 H 0.6749 -0.0140 -0.0233 0.073 Uiso 1 1 calc R
C22 C 0.7049(10) -0.0151(19) 0.0767(10) 0.058(6) Uani 1 1 d .
H22 H 0.7050 -0.0890 0.0816 0.070 Uiso 1 1 calc R
C23 C 0.7238(9) 0.0502(18) 0.1323(9) 0.047(5) Uani 1 1 d .
H23 H 0.7375 0.0202 0.1745 0.056 Uiso 1 1 calc R
C24 C 0.7222(8) 0.1577(17) 0.1250(7) 0.037(4) Uani 1 1 d .
C25 C 0.6088(10) 0.5262(17) 0.2773(11) 0.060(6) Uani 1 1 d .
H25A H 0.6033 0.5123 0.2320 0.090 Uiso 1 1 calc R
H25B H 0.5909 0.5970 0.2808 0.090 Uiso 1 1 calc R
H25C H 0.5796 0.4750 0.2914 0.090 Uiso 1 1 calc R
C26 C 1.0690(11) 0.482(2) 0.3219(9) 0.090(9) Uani 1 1 d .
H26A H 1.0655 0.5548 0.3079 0.136 Uiso 1 1 calc R
H26B H 1.0466 0.4364 0.2838 0.136 Uiso 1 1 calc R
H26C H 1.1215 0.4626 0.3437 0.136 Uiso 1 1 calc R
C27 C 0.8729(11) 0.5714(18) 0.2821(10) 0.061(6) Uani 1 1 d .
H27A H 0.9157 0.5962 0.2709 0.073 Uiso 1 1 calc R
H27B H 0.8339 0.5478 0.2412 0.073 Uiso 1 1 calc R
C28 C 0.8430(13) 0.662(2) 0.3084(12) 0.079(7) Uani 1 1 d .
H28A H 0.8829 0.6875 0.3483 0.095 Uiso 1 1 calc R
H28B H 0.8017 0.6364 0.3215 0.095 Uiso 1 1 calc R
C29 C 0.8128(18) 0.760(2) 0.2593(17) 0.111(10) Uani 1 1 d .
H29A H 0.8033 0.8202 0.2839 0.134 Uiso 1 1 calc R
H29B H 0.8519 0.7816 0.2421 0.134 Uiso 1 1 calc R
C30 C 0.743(2) 0.735(2) 0.2034(15) 0.125(12) Uani 1 1 d .
H30A H 0.7555 0.6957 0.1705 0.188 Uiso 1 1 calc R
H30B H 0.7179 0.8006 0.1842 0.188 Uiso 1 1 calc R
H30C H 0.7100 0.6934 0.2190 0.188 Uiso 1 1 calc R
C31 C 0.9102(10) 0.2733(19) 0.3227(9) 0.062(6) Uani 1 1 d .
H31A H 0.8759 0.2620 0.2773 0.075 Uiso 1 1 calc R
H31B H 0.9611 0.2553 0.3245 0.075 Uiso 1 1 calc R
C32 C 0.8882(11) 0.1964(19) 0.3679(10) 0.065(6) Uani 1 1 d .
H32A H 0.8385 0.2166 0.3681 0.079 Uiso 1 1 calc R
H32B H 0.9243 0.2043 0.4129 0.079 Uiso 1 1 calc R
C33 C 0.8857(13) 0.0758(19) 0.3473(11) 0.075(7) Uani 1 1 d .
H33A H 0.8445 0.0647 0.3052 0.090 Uiso 1 1 calc R
H33B H 0.9330 0.0569 0.3415 0.090 Uiso 1 1 calc R
C34 C 0.8741(16) 0.004(2) 0.4007(13) 0.092(8) Uani 1 1 d .
H34A H 0.9180 0.0082 0.4408 0.138 Uiso 1 1 calc R
H34B H 0.8672 -0.0688 0.3853 0.138 Uiso 1 1 calc R
H34C H 0.8299 0.0270 0.4095 0.138 Uiso 1 1 calc R
C35 C 1.1003(13) 0.664(2) 0.4603(10) 0.091(9) Uani 1 1 d .
H35A H 1.1202 0.6945 0.5046 0.109 Uiso 1 1 calc R
H35B H 1.1424 0.6609 0.4443 0.109 Uiso 1 1 calc R
C36 C 1.050(2) 0.736(3) 0.4214(18) 0.174(12) Uani 1 1 d U
H36A H 1.0116 0.7448 0.4413 0.209 Uiso 1 1 calc R
H36B H 1.0253 0.7004 0.3792 0.209 Uiso 1 1 calc R
C37 C 1.0671(14) 0.849(2) 0.4035(12) 0.085(8) Uani 1 1 d .
H37A H 1.0222 0.8924 0.3964 0.102 Uiso 1 1 calc R
H37B H 1.1076 0.8784 0.4415 0.102 Uiso 1 1 calc R
C38 C 1.0894(15) 0.860(3) 0.3451(13) 0.119(12) Uani 1 1 d .
H38A H 1.1390 0.8291 0.3546 0.179 Uiso 1 1 calc R
H38B H 1.0905 0.9339 0.3343 0.179 Uiso 1 1 calc R
H38C H 1.0532 0.8228 0.3081 0.179 Uiso 1 1 calc R
C39 C 1.1489(14) 0.378(2) 0.5079(12) 0.084(7) Uani 1 1 d U
H39A H 1.1984 0.4111 0.5272 0.101 Uiso 1 1 calc R
H39B H 1.1371 0.3493 0.5451 0.101 Uiso 1 1 calc R
C40 C 1.163(3) 0.280(4) 0.472(2) 0.191(19) Uani 1 1 d U
H40A H 1.1734 0.3036 0.4337 0.230 Uiso 1 1 calc R
H40B H 1.2076 0.2438 0.5018 0.230 Uiso 1 1 calc R
C41 C 1.102(2) 0.207(3) 0.452(2) 0.163(15) Uani 1 1 d U
H41A H 1.0542 0.2442 0.4388 0.195 Uiso 1 1 calc R
H41B H 1.1055 0.1587 0.4881 0.195 Uiso 1 1 calc R
C42 C 1.107(2) 0.138(4) 0.389(2) 0.23(3) Uani 1 1 d .
H42A H 1.0827 0.1774 0.3487 0.345 Uiso 1 1 calc R
H42B H 1.0823 0.0708 0.3869 0.345 Uiso 1 1 calc R
H42C H 1.1596 0.1267 0.3948 0.345 Uiso 1 1 calc R
O9 O 0.4731(10) 0.5573(15) 0.3532(7) 0.087(5) Uani 1 1 d .
H9A H 0.4420 0.5981 0.3280 0.130 Uiso 1 1 calc R
C43 C 0.4893(12) 0.590(2) 0.4181(10) 0.070(6) Uani 1 1 d .
H43A H 0.5224 0.5393 0.4479 0.105 Uiso 1 1 calc R
H43B H 0.4429 0.5957 0.4270 0.105 Uiso 1 1 calc R
H43C H 0.5139 0.6589 0.4245 0.105 Uiso 1 1 calc R

loop_
_atom_site_aniso_label
_atom_site_aniso_U_11
_atom_site_aniso_U_22
_atom_site_aniso_U_33
_atom_site_aniso_U_23
_atom_site_aniso_U_13
_atom_site_aniso_U_12
Sn1 0.0245(6) 0.0963(12) 0.0228(6) -0.0100(6) 0.0057(4) -0.0135(6)
Sn2 0.0228(6) 0.1253(15) 0.0284(6) -0.0166(7) 0.0083(5) -0.0219(7)
P1 0.023(2) 0.050(3) 0.0176(18) -0.0027(18) 0.0076(15) -0.0069(18)
P2 0.0197(19) 0.055(3) 0.0158(18) 0.0000(18) 0.0046(15) -0.0038(18)
P3 0.024(2) 0.050(3) 0.022(2) -0.0056(19) 0.0081(16) -0.0077(19)
O1 0.025(5) 0.054(8) 0.019(5) 0.004(5) 0.008(4) -0.003(5)
O2 0.022(5) 0.048(7) 0.021(5) -0.001(5) 0.007(4) -0.004(5)
O3 0.034(6) 0.051(8) 0.054(8) -0.013(6) 0.015(6) -0.010(6)
O4 0.015(5) 0.060(8) 0.018(5) 0.003(5) 0.006(4) -0.001(5)
O5 0.021(5) 0.062(8) 0.015(5) 0.001(5) 0.002(4) 0.002(5)
O6 0.027(6) 0.067(9) 0.023(5) -0.006(5) 0.009(4) -0.012(5)
O7 0.021(6) 0.132(13) 0.027(6) -0.016(7) 0.005(5) -0.020(7)
O8 0.026(7) 0.184(17) 0.032(7) -0.029(9) 0.008(5) -0.034(8)
N1 0.032(7) 0.054(10) 0.015(6) -0.007(6) 0.009(5) -0.008(6)
N2 0.023(7) 0.056(10) 0.018(6) -0.003(6) 0.006(5) -0.007(6)
N3 0.022(6) 0.053(9) 0.017(6) 0.003(6) 0.007(5) -0.009(6)
C1 0.029(8) 0.049(12) 0.020(7) 0.002(7) 0.005(6) -0.012(8)
C2 0.072(14) 0.046(14) 0.076(15) -0.018(11) 0.039(12) -0.022(11)
C3 0.063(13) 0.053(14) 0.058(13) -0.012(11) 0.026(11) -0.020(10)
C4 0.029(9) 0.066(15) 0.034(9) 0.000(9) 0.003(7) -0.015(9)
C5 0.023(8) 0.050(12) 0.023(8) -0.003(7) 0.003(6) -0.003(7)
C6 0.049(11) 0.054(14) 0.052(11) -0.017(10) 0.029(9) -0.008(10)
C7 0.019(7) 0.053(12) 0.019(7) 0.007(8) 0.000(6) -0.007(7)
C8 0.025(8) 0.058(12) 0.020(8) 0.002(8) 0.007(6) -0.004(8)
C9 0.025(9) 0.076(15) 0.033(9) 0.003(9) 0.011(7) -0.003(9)
C10 0.033(9) 0.058(13) 0.043(10) -0.003(10) 0.020(8) -0.003(8)
C11 0.025(8) 0.062(13) 0.027(8) 0.002(8) 0.008(7) -0.004(8)
C12 0.016(7) 0.056(12) 0.024(8) -0.001(8) 0.009(6) -0.006(7)
C13 0.019(8) 0.062(14) 0.020(8) 0.008(8) 0.002(6) -0.001(8)
C14 0.028(9) 0.070(15) 0.029(9) 0.005(9) 0.008(7) 0.001(9)
C15 0.036(10) 0.065(14) 0.034(9) 0.009(9) 0.005(8) -0.011(9)
C16 0.031(10) 0.102(19) 0.027(9) 0.005(11) 0.009(7) -0.019(11)
C17 0.014(8) 0.097(18) 0.023(8) 0.013(10) 0.002(6) 0.005(9)
C18 0.016(8) 0.091(16) 0.015(7) 0.004(8) 0.000(6) 0.000(8)
C19 0.016(7) 0.074(15) 0.022(8) -0.003(8) 0.003(6) 0.005(8)
C20 0.022(9) 0.104(19) 0.020(8) -0.009(10) 0.004(7) 0.010(10)
C21 0.033(10) 0.10(2) 0.045(12) -0.030(12) 0.006(8) 0.004(11)
C22 0.040(11) 0.078(16) 0.051(12) -0.013(11) 0.010(9) 0.005(10)
C23 0.025(9) 0.075(16) 0.037(10) 0.001(10) 0.006(7) 0.006(9)
C24 0.020(8) 0.071(15) 0.018(8) -0.006(8) 0.006(6) 0.000(8)
C25 0.036(11) 0.059(15) 0.074(14) -0.002(11) 0.007(10) 0.004(9)
C26 0.030(11) 0.20(3) 0.031(10) -0.019(14) 0.004(8) -0.015(14)
C27 0.058(13) 0.081(17) 0.050(12) -0.021(11) 0.028(10) -0.029(11)
C28 0.071(16) 0.10(2) 0.071(16) 0.002(15) 0.028(13) -0.022(14)
C29 0.12(3) 0.09(2) 0.15(3) -0.03(2) 0.07(2) -0.033(19)
C30 0.19(4) 0.08(2) 0.08(2) 0.008(17) 0.02(2) -0.01(2)
C31 0.029(10) 0.12(2) 0.028(9) -0.018(11) -0.001(7) 0.017(11)
C32 0.045(12) 0.092(19) 0.053(13) -0.011(12) 0.010(10) 0.011(11)
C33 0.061(14) 0.085(19) 0.061(14) -0.005(13) -0.001(11) 0.007(12)
C34 0.10(2) 0.08(2) 0.090(19) 0.001(16) 0.032(16) 0.006(15)
C35 0.058(14) 0.16(3) 0.039(12) -0.002(14) -0.006(10) 0.000(15)
C36 0.169(12) 0.156(12) 0.112(12) 0.0002(19) -0.055(4) -0.0218(19)
C37 0.064(15) 0.11(2) 0.070(16) 0.010(15) 0.015(12) 0.003(14)
C38 0.066(17) 0.22(4) 0.077(18) -0.01(2) 0.032(15) 0.01(2)
C39 0.084(7) 0.084(8) 0.084(7) -0.0008(19) 0.030(3) -0.0001(19)
C40 0.191(19) 0.191(19) 0.191(19) -0.0274(19) 0.068(7) -0.0003(19)
C41 0.162(15) 0.165(15) 0.162(15) -0.0015(19) 0.059(6) -0.0295(19)
C42 0.10(3) 0.29(6) 0.26(6) -0.12(5) 0.02(3) 0.07(3)
O9 0.108(14) 0.105(14) 0.044(9) 0.018(9) 0.022(9) 0.046(11)
C43 0.064(14) 0.092(19) 0.048(13) 0.011(12) 0.012(10) 0.006(12)

loop_
_atom_type_symbol
_atom_type_description
_atom_type_scat_dispersion_real
_atom_type_scat_dispersion_imag
_atom_type_scat_source
C C 0.0033 0.0016 'International Tables Vol C Tables 4.2.6.8 and 6.1.1.4'
H H 0.0000 0.0000 'International Tables Vol C Tables 4.2.6.8 and 6.1.1.4'
N N 0.0061 0.0033 'International Tables Vol C Tables 4.2.6.8 and 6.1.1.4'
O O 0.0106 0.0060 'International Tables Vol C Tables 4.2.6.8 and 6.1.1.4'
P P 0.1023 0.0942 'International Tables Vol C Tables 4.2.6.8 and 6.1.1.4'
Sn Sn -0.6537 1.4246 'International Tables Vol C Tables 4.2.6.8 and 6.1.1.4'

loop_
_geom_angle_atom_site_label_1
_geom_angle_atom_site_label_2
_geom_angle_atom_site_label_3
_geom_angle
_geom_angle_site_symmetry_1
_geom_angle_site_symmetry_3
O7 Sn1 C27 116.1(7) . .
O7 Sn1 C31 113.6(7) . .
C27 Sn1 C31 129.9(7) . .
O7 Sn1 O6 82.7(4) . .
C27 Sn1 O6 96.6(6) . .
C31 Sn1 O6 95.4(6) . .
O7 Sn1 O8 71.8(4) . .
C27 Sn1 O8 93.8(7) . .
C31 Sn1 O8 95.7(7) . .
O6 Sn1 O8 154.4(4) . .
O7 Sn2 C35 116.3(8) . .
O7 Sn2 C39 117.1(8) . .
C35 Sn2 C39 126.5(10) . .
O7 Sn2 O7 73.8(5) . 3_766
C35 Sn2 O7 98.3(8) . 3_766
C39 Sn2 O7 97.8(8) . 3_766
O7 Sn2 O8 71.5(4) . .
C35 Sn2 O8 95.5(8) . .
C39 Sn2 O8 99.2(8) . .
O7 Sn2 O8 145.3(4) 3_766 .
N1 P1 O2 105.9(6) . .
N1 P1 N2 119.5(7) . .
O2 P1 N2 111.5(7) . .
N1 P1 O1 113.3(7) . .
O2 P1 O1 102.1(6) . .
N2 P1 O1 103.5(6) . .
N3 P2 N2 119.2(6) . .
N3 P2 O5 107.0(6) . .
N2 P2 O5 110.7(7) . .
N3 P2 O4 112.1(7) . .
N2 P2 O4 105.2(6) . .
O5 P2 O4 101.2(5) . .
O6 P3 O3 102.4(7) . .
O6 P3 N1 113.0(6) . .
O3 P3 N1 107.7(7) . .
O6 P3 N3 110.1(6) . .
O3 P3 N3 109.4(7) . .
N1 P3 N3 113.5(7) . .
C12 O1 P1 119.5(8) . .
C1 O2 P1 124.7(9) . .
C25 O3 P3 118.5(11) . .
C13 O4 P2 117.3(8) . .
C24 O5 P2 120.6(9) . .
P3 O6 Sn1 123.2(6) . .
Sn1 O7 Sn2 115.0(5) . .
Sn1 O7 Sn2 138.7(5) . 3_766
Sn2 O7 Sn2 106.2(5) . 3_766
C26 O8 Sn2 127.0(11) . .
C26 O8 Sn1 130.0(11) . .
Sn2 O8 Sn1 101.7(5) . .
P1 N1 P3 124.1(7) . .
P2 N2 P1 119.0(8) . .
P2 N3 P3 123.8(8) . .
C6 C1 C5 121.9(16) . .
C6 C1 O2 118.9(14) . .
C5 C1 O2 118.8(15) . .
C6 C2 C3 120(2) . .
C4 C3 C2 119.8(19) . .
C3 C4 C5 121.7(17) . .
C1 C5 C4 116.3(16) . .
C1 C5 C7 123.1(15) . .
C4 C5 C7 120.6(14) . .
C2 C6 C1 120.0(17) . .
C12 C7 C8 117.4(16) . .
C12 C7 C5 121.3(13) . .
C8 C7 C5 121.2(15) . .
C9 C8 C7 121.1(17) . .
C10 C9 C8 120.1(16) . .
C9 C10 C11 120.3(17) . .
C12 C11 C10 118.2(17) . .
C7 C12 C11 122.7(14) . .
C7 C12 O1 120.4(14) . .
C11 C12 O1 116.7(15) . .
C14 C13 C18 123.7(16) . .
C14 C13 O4 118.0(15) . .
C18 C13 O4 118.2(17) . .
C13 C14 C15 119.1(17) . .
C16 C15 C14 119(2) . .
C17 C16 C15 120.6(17) . .
C16 C17 C18 121.2(18) . .
C13 C18 C17 116.1(19) . .
C13 C18 C19 121.7(15) . .
C17 C18 C19 122.3(17) . .
C24 C19 C20 117.4(19) . .
C24 C19 C18 121.1(15) . .
C20 C19 C18 121.5(16) . .
C21 C20 C19 120.7(18) . .
C20 C21 C22 120.1(19) . .
C23 C22 C21 120(2) . .
C24 C23 C22 119.9(18) . .
C23 C24 C19 121.9(16) . .
C23 C24 O5 119.2(15) . .
C19 C24 O5 118.7(17) . .
C28 C27 Sn1 115.6(15) . .
C27 C28 C29 116(2) . .
C30 C29 C28 113(2) . .
C32 C31 Sn1 115.7(13) . .
C31 C32 C33 114.4(18) . .
C34 C33 C32 110(2) . .
C36 C35 Sn2 124(2) . .
C35 C36 C37 128(3) . .
C38 C37 C36 117(3) . .
C40 C39 Sn2 130(2) . .
C41 C40 C39 115(4) . .
C40 C41 C42 109(4) . .

loop_
_geom_bond_atom_site_label_1
_geom_bond_atom_site_label_2
_geom_bond_distance
_geom_bond_site_symmetry_2
Sn1 O7 1.996(11) .
Sn1 C27 2.09(2) .
Sn1 C31 2.14(2) .
Sn1 O6 2.157(10) .
Sn1 O8 2.211(11) .
Sn2 O7 2.044(10) .
Sn2 C35 2.08(3) .
Sn2 C39 2.12(2) .
Sn2 O7 2.138(11) 3_766
Sn2 O8 2.183(12) .
P1 N1 1.556(13) .
P1 O2 1.582(11) .
P1 N2 1.589(12) .
P1 O1 1.590(10) .
P2 N3 1.566(13) .
P2 N2 1.584(13) .
P2 O5 1.590(11) .
P2 O4 1.603(10) .
P3 O6 1.515(10) .
P3 O3 1.573(13) .
P3 N1 1.599(13) .
P3 N3 1.605(12) .
O1 C12 1.397(16) .
O2 C1 1.396(19) .
O3 C25 1.44(2) .
O4 C13 1.403(18) .
O5 C24 1.408(19) .
O7 Sn2 2.138(11) 3_766
O8 C26 1.39(2) .
C1 C6 1.38(2) .
C1 C5 1.40(2) .
C2 C6 1.36(3) .
C2 C3 1.38(3) .
C3 C4 1.37(3) .
C4 C5 1.40(2) .
C5 C7 1.48(2) .
C7 C12 1.38(2) .
C7 C8 1.39(2) .
C8 C9 1.38(2) .
C9 C10 1.38(2) .
C10 C11 1.39(2) .
C11 C12 1.38(2) .
C13 C14 1.35(2) .
C13 C18 1.39(2) .
C14 C15 1.40(2) .
C15 C16 1.38(3) .
C16 C17 1.37(3) .
C17 C18 1.41(2) .
C18 C19 1.46(3) .
C19 C24 1.39(2) .
C19 C20 1.41(2) .
C20 C21 1.36(3) .
C21 C22 1.39(3) .
C22 C23 1.39(3) .
C23 C24 1.35(3) .
C27 C28 1.47(3) .
C28 C29 1.59(4) .
C29 C30 1.46(4) .
C31 C32 1.53(3) .
C32 C33 1.57(3) .
C33 C34 1.54(3) .
C35 C36 1.36(4) .
C36 C37 1.52(4) .
C37 C38 1.46(3) .
C39 C40 1.51(4) .
C40 C41 1.40(5) .
C41 C42 1.62(5) .
O9 C43 1.38(2) .
